data_2014522
loop_
_publ_author_name
'You, Zhong-Lu'
'Zhu, Hai-Liang'

_publ_section_title
;
 <i>catena</i>-Poly[[silver(I)-\m-ethane-1,2-diamine-\k^2^<i>N</i>:<i>N</i>']
 trifluoromethanesulfonate]
;
_journal_issue 10
_journal_name_full 'Acta Crystallographica Section C'
_journal_page_first m515
_journal_page_last m516
_journal_paper_doi 10.1107/S0108270104020839
_journal_volume 60
_journal_year 2004
_chemical_formula_iupac '[Ag (C2 H8 N2)] (C F3 S O3)'
_chemical_formula_moiety 'C2 H8 Ag N2 + , C F3 O3 S -'
_chemical_formula_sum 'C3 H8 Ag F3 N2 O3 S'
_chemical_formula_weight 317.04
_chemical_name_systematic
;
catena-Poly[[silver(I)-\m-ethane-1,2-diamine-\k^2^N:N']
trifluoromethanesulfonate]
;
_space_group_IT_number 62
_symmetry_cell_setting orthorhombic
_symmetry_space_group_name_Hall '-P 2ac 2n'
_symmetry_space_group_name_H-M 'P n m a'
_atom_sites_solution_hydrogens geom
_atom_sites_solution_primary direct
_atom_sites_solution_secondary difmap
_audit_creation_method SHELXL97
_cell_angle_alpha 90.00
_cell_angle_beta 90.00
_cell_angle_gamma 90.00
_cell_formula_units_Z 4
_cell_length_a 8.711(11)
_cell_length_b 10.050(13)
_cell_length_c 10.224(13)
_cell_measurement_reflns_used 2334
_cell_measurement_temperature 298(2)
_cell_measurement_theta_max 28.023
_cell_measurement_theta_min 2.832
_cell_volume 895(2)
_computing_cell_refinement SMART
_computing_data_collection 'SMART (Bruker, 1998)'
_computing_data_reduction 'SAINT (Bruker, 1998)'
_computing_molecular_graphics 'SHELXTL (Sheldrick, 1997b)'
_computing_publication_material SHELXTL
_computing_structure_refinement 'SHELXL97 (Sheldrick, 1997a)'
_computing_structure_solution 'SHELXS97 (Sheldrick, 1997a)'
_diffrn_ambient_temperature 298(2)
_diffrn_measured_fraction_theta_full 0.993
_diffrn_measured_fraction_theta_max 0.993
_diffrn_measurement_device_type 'Bruker SMART CCD area-detector'
_diffrn_measurement_method \w
_diffrn_radiation_monochromator graphite
_diffrn_radiation_source 'fine-focus sealed tube'
_diffrn_radiation_type MoK\a
_diffrn_radiation_wavelength 0.71073
_diffrn_reflns_av_R_equivalents 0.0285
_diffrn_reflns_av_sigmaI/netI 0.0250
_diffrn_reflns_limit_h_max 11
_diffrn_reflns_limit_h_min -11
_diffrn_reflns_limit_k_max 10
_diffrn_reflns_limit_k_min -12
_diffrn_reflns_limit_l_max 13
_diffrn_reflns_limit_l_min -8
_diffrn_reflns_number 4585
_diffrn_reflns_theta_full 27.00
_diffrn_reflns_theta_max 27.00
_diffrn_reflns_theta_min 2.84
_diffrn_standards_decay_% 0
_diffrn_standards_interval_count 0
_diffrn_standards_interval_time 0
_diffrn_standards_number 0
_exptl_absorpt_coefficient_mu 2.513
_exptl_absorpt_correction_T_max 0.8243
_exptl_absorpt_correction_T_min 0.6205
_exptl_absorpt_correction_type multi-scan
_exptl_absorpt_process_details '(SADABS; Sheldrick, 1996)'
_exptl_crystal_colour colourless
_exptl_crystal_density_diffrn 2.353
_exptl_crystal_density_meas ?
_exptl_crystal_density_method 'not measured'
_exptl_crystal_description block
_exptl_crystal_F_000 616
_exptl_crystal_size_max 0.21
_exptl_crystal_size_mid 0.10
_exptl_crystal_size_min 0.08
_refine_diff_density_max 0.880
_refine_diff_density_min -0.567
_refine_ls_extinction_method none
_refine_ls_goodness_of_fit_ref 1.185
_refine_ls_hydrogen_treatment constr
_refine_ls_matrix_type full
_refine_ls_number_parameters 67
_refine_ls_number_reflns 1025
_refine_ls_number_restraints 0
_refine_ls_restrained_S_all 1.185
_refine_ls_R_factor_all 0.0360
_refine_ls_R_factor_gt 0.0334
_refine_ls_shift/su_max 0.000
_refine_ls_shift/su_mean 0.000
_refine_ls_structure_factor_coef Fsqd
_refine_ls_weighting_details 'calc w = 1/[\s^2^(Fo^2^)+(0.0314P)^2^+1.0534P] where P=(Fo^2^+2Fc^2^)/3'
_refine_ls_weighting_scheme calc
_refine_ls_wR_factor_gt 0.0749
_refine_ls_wR_factor_ref 0.0764
_reflns_number_gt 972
_reflns_number_total 1025
_reflns_threshold_expression I>2\s(I)
_cod_data_source_file ob1200.cif
_cod_data_source_block I
_cod_depositor_comments
;
The following automatic conversions were performed:
'_symmetry_cell_setting' value 'Orthorhombic' changed to 'orthorhombic'
according to '/home/saulius/struct/CIF-dictionaries/cif_core.dic'
dictionary named 'cif_core.dic' version 2.4.1 from 2010-06-29.

Automatic conversion script
Id: cif_fix_enum 1527 2010-12-29 10:47:43Z saulius 

The following automatic conversions were performed:

'_symmetry_cell_setting' value 'Orthorhombic' changed to
'orthorhombic' according to
/home/saulius/struct/CIF-dictionaries/cif_core.dic dictionary named
'cif_core.dic' version 2.4.1 from 2010-06-29.

Automatic conversion script
Id: cif_fix_values 1715 2011-07-08 13:25:40Z adriana 

The following automatic conversions were performed:

'_exptl_crystal_density_meas' value 'not measured' was changed to '?'
- the value is perceived as not measured.

Automatic conversion script
Id: cif_fix_values 3008 2015-01-20 13:52:24Z robertas 
;
_cod_database_code 2014522
_cod_database_fobs_code 2014522

loop_
_symmetry_equiv_pos_as_xyz
'x, y, z'
'-x+1/2, -y, z+1/2'
'-x, y+1/2, -z'
'x+1/2, -y+1/2, -z+1/2'
'-x, -y, -z'
'x-1/2, y, -z-1/2'
'x, -y-1/2, z'
'-x-1/2, y-1/2, z-1/2'

loop_
_atom_site_label
_atom_site_fract_x
_atom_site_fract_y
_atom_site_fract_z
_atom_site_U_iso_or_equiv
_atom_site_adp_type
_atom_site_calc_flag
_atom_site_refinement_flags
_atom_site_occupancy
_atom_site_disorder_assembly
_atom_site_disorder_group
_atom_site_type_symbol
Ag1 0.04722(5) 0.7500 0.32019(4) 0.04027(16) Uani d S 1 . . Ag
S1 0.64497(13) 0.7500 0.56504(11) 0.0301(3) Uani d S 1 . . S
N1 0.0457(3) 0.5368(3) 0.3239(3) 0.0377(7) Uani d . 1 . . N
H1A 0.1436 0.5082 0.3234 0.080 Uiso d R 1 . . H
H1B 0.0011 0.5076 0.2498 0.080 Uiso d R 1 . . H
C2 0.4396(6) 0.7500 0.5307(5) 0.0379(11) Uani d S 1 . . C
C1 -0.0337(4) 0.4751(3) 0.4367(3) 0.0357(8) Uani d . 1 . . C
H1C -0.0282 0.3800 0.4296 0.080 Uiso d R 1 . . H
H1E -0.1393 0.5025 0.4370 0.080 Uiso d R 1 . . H
O2 0.6658(3) 0.6296(3) 0.6389(3) 0.0488(7) Uani d . 1 . . O
F1 0.3989(3) 0.6442(3) 0.4631(3) 0.0720(8) Uani d . 1 . . F
O1 0.7145(4) 0.7500 0.4376(4) 0.0520(10) Uani d S 1 . . O
F2 0.3591(4) 0.7500 0.6396(4) 0.0689(11) Uani d S 1 . . F

loop_
_atom_site_aniso_label
_atom_site_aniso_U_11
_atom_site_aniso_U_22
_atom_site_aniso_U_33
_atom_site_aniso_U_12
_atom_site_aniso_U_13
_atom_site_aniso_U_23
Ag1 0.0534(3) 0.0290(2) 0.0384(3) 0.000 -0.00441(17) 0.000
S1 0.0275(5) 0.0282(5) 0.0348(6) 0.000 -0.0001(5) 0.000
N1 0.0421(16) 0.0318(15) 0.0393(17) 0.0039(12) 0.0002(13) -0.0038(12)
C2 0.034(2) 0.041(3) 0.039(3) 0.000 0.001(2) 0.000
C1 0.0382(18) 0.0279(16) 0.041(2) -0.0018(14) -0.0020(15) -0.0005(14)
O2 0.0485(15) 0.0375(14) 0.0604(17) 0.0066(12) -0.0065(14) 0.0124(12)
F1 0.0506(13) 0.0715(17) 0.094(2) -0.0167(13) -0.0110(14) -0.0339(15)
O1 0.039(2) 0.068(3) 0.048(2) 0.000 0.0116(17) 0.000
F2 0.0445(19) 0.102(3) 0.060(2) 0.000 0.0247(18) 0.000

loop_
_atom_type_symbol
_atom_type_description
_atom_type_scat_dispersion_real
_atom_type_scat_dispersion_imag
_atom_type_scat_source
C C 0.0033 0.0016 'International Tables Vol C Tables 4.2.6.8 and 6.1.1.4'
H H 0.0000 0.0000 'International Tables Vol C Tables 4.2.6.8 and 6.1.1.4'
N N 0.0061 0.0033 'International Tables Vol C Tables 4.2.6.8 and 6.1.1.4'
O O 0.0106 0.0060 'International Tables Vol C Tables 4.2.6.8 and 6.1.1.4'
F F 0.0171 0.0103 'International Tables Vol C Tables 4.2.6.8 and 6.1.1.4'
S S 0.1246 0.1234 'International Tables Vol C Tables 4.2.6.8 and 6.1.1.4'
Ag Ag -0.8971 1.1015 'International Tables Vol C Tables 4.2.6.8 and 6.1.1.4'

loop_
_geom_angle_atom_site_label_1
_geom_angle_atom_site_label_2
_geom_angle_atom_site_label_3
_geom_angle_site_symmetry_1
_geom_angle_site_symmetry_3
_geom_angle
_geom_angle_publ_flag
N1 Ag1 N1 7_575 . 177.86(15) yes
O1 S1 O2 . 7_575 115.02(15) ?
O1 S1 O2 . . 115.02(15) ?
O2 S1 O2 7_575 . 114.6(3) ?
O1 S1 C2 . . 103.8(3) ?
O2 S1 C2 7_575 . 103.02(15) ?
O2 S1 C2 . . 103.02(15) ?
C1 N1 Ag1 . . 115.8(2) ?
C1 N1 H1A . . 108.2 ?
Ag1 N1 H1A . . 108.3 ?
C1 N1 H1B . . 108.5 ?
Ag1 N1 H1B . . 108.3 ?
H1A N1 H1B . . 107.5 ?
F2 C2 F1 . . 107.5(3) ?
F2 C2 F1 . 7_575 107.5(3) ?
F1 C2 F1 . 7_575 107.7(5) ?
F2 C2 S1 . . 111.1(4) ?
F1 C2 S1 . . 111.5(3) ?
F1 C2 S1 7_575 . 111.5(3) ?
N1 C1 C1 . 5_566 110.4(4) ?
N1 C1 H1C . . 109.5 ?
C1 C1 H1C 5_566 . 112.1 ?
N1 C1 H1E . . 109.3 ?
C1 C1 H1E 5_566 . 106.0 ?
H1C C1 H1E . . 109.5 ?

loop_
_geom_bond_atom_site_label_1
_geom_bond_atom_site_label_2
_geom_bond_site_symmetry_2
_geom_bond_distance
_geom_bond_publ_flag
Ag1 N1 7_575 2.143(4) ?
Ag1 N1 . 2.143(4) yes
S1 O1 . 1.437(4) ?
S1 O2 7_575 1.437(3) ?
S1 O2 . 1.437(3) ?
S1 C2 . 1.823(6) ?
N1 C1 . 1.481(5) ?
N1 H1A . 0.9001 ?
N1 H1B . 0.8999 ?
C2 F2 . 1.316(6) ?
C2 F1 . 1.317(4) ?
C2 F1 7_575 1.317(4) ?
C1 C1 5_566 1.506(7) ?
C1 H1C . 0.9600 ?
C1 H1E . 0.9601 ?

loop_
_geom_hbond_atom_site_label_D
_geom_hbond_atom_site_label_H
_geom_hbond_atom_site_label_A
_geom_hbond_site_symmetry_A
_geom_hbond_distance_DH
_geom_hbond_distance_HA
_geom_hbond_distance_DA
_geom_hbond_angle_DHA
N1 H1B O2 2_564 0.90 2.30 3.126(5) 152
N1 H1A O2 5_666 0.90 2.20 3.043(5) 156

loop_
_geom_torsion_atom_site_label_1
_geom_torsion_atom_site_label_2
_geom_torsion_atom_site_label_3
_geom_torsion_atom_site_label_4
_geom_torsion_site_symmetry_1
_geom_torsion_site_symmetry_3
_geom_torsion_site_symmetry_4
_geom_torsion
_geom_torsion_publ_flag
N1 C1 C1 N1 . 5_566 5_566 -180.0 yes
O2 S1 C2 F1 . . . -60.1(4) yes
O2 S1 C2 F2 . . . 59.74(14) yes
O1 S1 C2 F2 . . . 180.0 ?
O2 S1 C2 F2 7_575 . . -59.74(14) ?
O1 S1 C2 F1 . . . 60.2(3) yes
O2 S1 C2 F1 7_575 . . -179.6(3) ?
O1 S1 C2 F1 . . 7_575 -60.2(3) ?
O2 S1 C2 F1 7_575 . 7_575 60.1(4) ?
O2 S1 C2 F1 . . 7_575 179.6(3) ?
